data_4024639
loop_
_publ_author_name
'Hai-Yu Hu'
'Wei Xue'
'Zhi-Qiang Hu'
'Jun-Feng Xiang'
'Chuan-Feng Chen'
'Sheng-Gui He'

_publ_section_title
;
Probing the Dynamic Environment-Associated Conformational Conversion from
Secondary to Supersecondary Structures in Oligo(phenanthroline
dicarboxamide)s
;
_journal_name_full 'Journal of Organic Chemistry'
_journal_page_first 4949
_journal_page_last 4957
_journal_paper_doi 10.1021/jo900647d
_journal_volume 74
_journal_year 2009
_chemical_formula_sum 'C91 H93 N12 O13'
_chemical_formula_weight 1562.77
_chemical_name_systematic
; 
 ? 
;
_space_group_IT_number 2
_symmetry_cell_setting triclinic
_symmetry_space_group_name_Hall '-P 1'
_symmetry_space_group_name_H-M 'P -1'
_atom_sites_solution_hydrogens geom
_atom_sites_solution_primary direct
_atom_sites_solution_secondary difmap
_audit_creation_method SHELXL-97
_cell_angle_alpha 103.82(3)
_cell_angle_beta 91.95(3)
_cell_angle_gamma 110.35(3)
_cell_formula_units_Z 2
_cell_length_a 13.471(3)
_cell_length_b 17.872(4)
_cell_length_c 18.764(4)
_cell_measurement_reflns_used 32038
_cell_measurement_temperature 293(2)
_cell_measurement_theta_max 26.00
_cell_measurement_theta_min 1.13
_cell_volume 4079.2(14)
_computing_cell_refinement 'Rapid Auto(Rigaku 2001)'
_computing_data_collection 'Rapid Auto(Rigaku 2001)'
_computing_data_reduction 'Rapid Auto(Rigaku 2001)'
_computing_structure_refinement 'SHELXL-97 (Sheldrick, 1997)'
_computing_structure_solution 'SHELXS-97 (Sheldrick, 1990)'
_diffrn_ambient_temperature 293(2)
_diffrn_measured_fraction_theta_full 0.948
_diffrn_measured_fraction_theta_max 0.948
_diffrn_measurement_device_type 'Rigaku Raxis Rapid IP'
_diffrn_measurement_method oscillation
_diffrn_radiation_monochromator graphite
_diffrn_radiation_source 'Rotating Anode'
_diffrn_radiation_type MoK\a
_diffrn_radiation_wavelength 0.71073
_diffrn_reflns_av_R_equivalents 0.0000
_diffrn_reflns_av_sigmaI/netI 0.4194
_diffrn_reflns_limit_h_max 16
_diffrn_reflns_limit_h_min 0
_diffrn_reflns_limit_k_max 20
_diffrn_reflns_limit_k_min -22
_diffrn_reflns_limit_l_max 23
_diffrn_reflns_limit_l_min -23
_diffrn_reflns_number 15195
_diffrn_reflns_theta_full 26.00
_diffrn_reflns_theta_max 26.00
_diffrn_reflns_theta_min 1.13
_exptl_absorpt_coefficient_mu 0.086
_exptl_absorpt_correction_T_max 1.2136
_exptl_absorpt_correction_T_min 0.8004
_exptl_absorpt_correction_type empirical
_exptl_absorpt_process_details abscor
_exptl_crystal_colour colorless
_exptl_crystal_density_diffrn 1.272
_exptl_crystal_density_method 'not measured'
_exptl_crystal_description platelet
_exptl_crystal_F_000 1654
_exptl_crystal_size_max 0.417
_exptl_crystal_size_mid 0.384
_exptl_crystal_size_min 0.115
_refine_diff_density_max 0.509
_refine_diff_density_min -0.353
_refine_diff_density_rms 0.096
_refine_ls_extinction_method none
_refine_ls_goodness_of_fit_ref 1.008
_refine_ls_hydrogen_treatment mixed
_refine_ls_matrix_type full
_refine_ls_number_parameters 1037
_refine_ls_number_reflns 15195
_refine_ls_number_restraints 0
_refine_ls_restrained_S_all 1.008
_refine_ls_R_factor_all 0.4040
_refine_ls_R_factor_gt 0.1130
_refine_ls_shift/su_max 0.003
_refine_ls_shift/su_mean 0.000
_refine_ls_structure_factor_coef Fsqd
_refine_ls_weighting_details 'calc w=1/[\s^2^(Fo^2^)+(0.0400P)^2^+0.0000P] where P=(Fo^2^+2Fc^2^)/3'
_refine_ls_weighting_scheme calc
_refine_ls_wR_factor_gt 0.1551
_refine_ls_wR_factor_ref 0.2312
_reflns_number_gt 3033
_reflns_number_total 15195
_reflns_threshold_expression >2sigma(I)
_cod_data_source_file jo900647d_si_004.cif
_cod_data_source_block b
_cod_original_sg_symbol_H-M P-1
_cod_database_code 4024639

loop_
_symmetry_equiv_pos_as_xyz
'x, y, z'
'-x, -y, -z'

loop_
_atom_site_label
_atom_site_type_symbol
_atom_site_fract_x
_atom_site_fract_y
_atom_site_fract_z
_atom_site_U_iso_or_equiv
_atom_site_adp_type
_atom_site_occupancy
_atom_site_symmetry_multiplicity
_atom_site_calc_flag
_atom_site_refinement_flags
_atom_site_disorder_assembly
_atom_site_disorder_group
N1 N -0.5219(6) 0.1743(5) 0.5509(5) 0.065(3) Uani 1 1 d . . .
H1A H -0.5327 0.1965 0.5169 0.078 Uiso 1 1 calc R . .
N2 N -0.6192(6) 0.2799(5) 0.5559(4) 0.050(2) Uani 1 1 d . . .
N3 N -0.5810(6) 0.3708(4) 0.4561(4) 0.047(2) Uani 1 1 d . . .
N4 N -0.4462(6) 0.3433(4) 0.3619(4) 0.049(2) Uani 1 1 d . . .
H4A H -0.4878 0.3071 0.3814 0.059 Uiso 1 1 calc R . .
N5 N -0.4138(5) 0.3171(4) 0.2090(4) 0.049(2) Uani 1 1 d . . .
H5A H -0.4704 0.3230 0.2250 0.059 Uiso 1 1 calc R . .
N7 N -0.7564(6) 0.3333(5) 0.2103(4) 0.050(2) Uani 1 1 d . . .
N8 N -0.8083(6) 0.2558(5) 0.3188(4) 0.057(2) Uani 1 1 d . . .
H8A H -0.7587 0.2570 0.2909 0.068 Uiso 1 1 calc R . .
N9 N -0.7061(6) 0.1393(4) 0.2992(4) 0.054(2) Uani 1 1 d . . .
H9A H -0.7294 0.1343 0.2544 0.065 Uiso 1 1 calc R . .
N10 N -0.5863(6) 0.1237(4) 0.1825(4) 0.044(2) Uani 1 1 d . . .
N11 N -0.6529(6) 0.1310(4) 0.0420(4) 0.053(2) Uani 1 1 d . . .
N12 N -0.8339(5) 0.1628(5) 0.0185(4) 0.056(2) Uani 1 1 d . . .
H12A H -0.8113 0.1532 0.0576 0.067 Uiso 1 1 calc R . .
O1 O -0.5849(5) 0.1479(5) 0.6585(4) 0.087(3) Uani 1 1 d . . .
O2 O -0.8491(6) 0.2990(5) 0.6955(4) 0.087(3) Uani 1 1 d . . .
O3 O -0.7408(5) 0.5321(4) 0.4458(4) 0.070(2) Uani 1 1 d . . .
O4 O -0.4399(5) 0.4551(4) 0.3201(3) 0.059(2) Uani 1 1 d . . .
O5 O -0.3397(5) 0.3006(5) 0.1006(4) 0.075(2) Uani 1 1 d . . .
O6 O -0.5653(6) 0.3845(5) -0.0669(4) 0.103(3) Uani 1 1 d . . .
O7 O -0.9509(5) 0.4447(5) 0.1382(4) 0.083(2) Uani 1 1 d . . .
O8 O -0.9333(6) 0.3126(5) 0.3460(4) 0.094(3) Uani 1 1 d . . .
O9 O -0.5613(5) 0.1578(4) 0.3781(3) 0.058(2) Uani 1 1 d . . .
O10 O -0.3189(5) 0.0637(4) 0.2112(3) 0.061(2) Uani 1 1 d . . .
O11 O -0.4489(5) 0.1270(4) -0.1181(4) 0.070(2) Uani 1 1 d . . .
O12 O -0.7974(6) 0.1680(5) -0.0984(4) 0.104(3) Uani 1 1 d . . .
C1 C -0.3710(9) 0.1585(7) 0.4928(6) 0.071(4) Uani 1 1 d . . .
H1B H -0.3737 0.1962 0.4668 0.086 Uiso 1 1 calc R . .
C2 C -0.2978(10) 0.1271(9) 0.4837(7) 0.106(5) Uani 1 1 d . . .
H2B H -0.2468 0.1443 0.4529 0.127 Uiso 1 1 calc R . .
C3 C -0.2943(10) 0.0708(9) 0.5177(7) 0.106(5) Uani 1 1 d . . .
H3B H -0.2418 0.0481 0.5092 0.127 Uiso 1 1 calc R . .
C4 C -0.3680(11) 0.0444(8) 0.5662(7) 0.107(5) Uani 1 1 d . . .
H4B H -0.3650 0.0041 0.5888 0.128 Uiso 1 1 calc R . .
C5 C -0.4455(9) 0.0792(7) 0.5800(6) 0.085(4) Uani 1 1 d . . .
H5B H -0.4942 0.0652 0.6131 0.102 Uiso 1 1 calc R . .
C6 C -0.4451(9) 0.1373(7) 0.5402(7) 0.076(4) Uani 1 1 d . . .
C7 C -0.5792(8) 0.1796(6) 0.6055(6) 0.060(3) Uani 1 1 d . . .
C8 C -0.6443(8) 0.2341(7) 0.6029(5) 0.058(3) Uani 1 1 d . . .
C9 C -0.7191(8) 0.2376(6) 0.6529(5) 0.062(3) Uani 1 1 d . . .
H9B H -0.7320 0.2044 0.6854 0.075 Uiso 1 1 calc R . .
C10 C -0.7734(8) 0.2907(7) 0.6535(6) 0.064(3) Uani 1 1 d . . .
C11 C -0.7529(7) 0.3370(7) 0.6033(5) 0.055(3) Uani 1 1 d . . .
C12 C -0.6749(8) 0.3308(6) 0.5550(5) 0.050(3) Uani 1 1 d . . .
C13 C -0.8887(9) 0.2437(7) 0.7414(6) 0.093(4) Uani 1 1 d . . .
H13A H -0.8298 0.2325 0.7616 0.112 Uiso 1 1 calc R . .
H13B H -0.9164 0.2711 0.7825 0.112 Uiso 1 1 calc R . .
C14 C -0.9706(10) 0.1668(7) 0.7035(7) 0.093(4) Uani 1 1 d . . .
H14A H -0.9381 0.1371 0.6665 0.111 Uiso 1 1 calc R . .
C15 C -1.0103(8) 0.1147(6) 0.7556(6) 0.100(4) Uani 1 1 d . . .
H15A H -0.9511 0.1088 0.7806 0.151 Uiso 1 1 calc R . .
H15B H -1.0596 0.0610 0.7284 0.151 Uiso 1 1 calc R . .
H15C H -1.0456 0.1408 0.7914 0.151 Uiso 1 1 calc R . .
C16 C -1.0625(8) 0.1772(7) 0.6619(6) 0.125(5) Uani 1 1 d . . .
H16A H -1.0350 0.2093 0.6277 0.187 Uiso 1 1 calc R . .
H16B H -1.0973 0.2051 0.6966 0.187 Uiso 1 1 calc R . .
H16C H -1.1128 0.1237 0.6353 0.187 Uiso 1 1 calc R . .
C17 C -0.8095(8) 0.3941(7) 0.5962(5) 0.071(3) Uani 1 1 d . . .
H17A H -0.8612 0.3984 0.6269 0.085 Uiso 1 1 calc R . .
C18 C -0.7883(7) 0.4387(7) 0.5474(6) 0.067(3) Uani 1 1 d . . .
H18A H -0.8249 0.4740 0.5458 0.080 Uiso 1 1 calc R . .
C19 C -0.7106(8) 0.4350(7) 0.4966(6) 0.065(3) Uani 1 1 d . . .
C20 C -0.6535(7) 0.3821(6) 0.5025(5) 0.049(3) Uani 1 1 d . . .
C21 C -0.6860(8) 0.4830(6) 0.4445(5) 0.052(3) Uani 1 1 d . . .
C22 C -0.6108(7) 0.4753(5) 0.3995(5) 0.042(3) Uani 1 1 d . . .
H22A H -0.5916 0.5061 0.3652 0.051 Uiso 1 1 calc R . .
C23 C -0.5637(7) 0.4179(6) 0.4077(5) 0.047(3) Uani 1 1 d . . .
C24 C -0.7295(8) 0.5755(7) 0.3876(5) 0.086(4) Uani 1 1 d . . .
H24A H -0.7480 0.5363 0.3390 0.103 Uiso 1 1 calc R . .
H24B H -0.6567 0.6139 0.3916 0.103 Uiso 1 1 calc R . .
C25 C -0.8059(11) 0.6217(8) 0.3993(7) 0.101(5) Uani 1 1 d . . .
H25A H -0.7779 0.6658 0.4455 0.121 Uiso 1 1 calc R . .
C26 C -0.9148(10) 0.5734(10) 0.4053(8) 0.184(8) Uani 1 1 d . . .
H26A H -0.9160 0.5501 0.4465 0.276 Uiso 1 1 calc R . .
H26B H -0.9449 0.5297 0.3606 0.276 Uiso 1 1 calc R . .
H26C H -0.9558 0.6085 0.4128 0.276 Uiso 1 1 calc R . .
C27 C -0.7945(10) 0.6628(8) 0.3365(7) 0.152(6) Uani 1 1 d . . .
H27A H -0.8395 0.6947 0.3405 0.229 Uiso 1 1 calc R . .
H27B H -0.8153 0.6211 0.2901 0.229 Uiso 1 1 calc R . .
H27C H -0.7216 0.6986 0.3392 0.229 Uiso 1 1 calc R . .
C28 C -0.4752(7) 0.4080(7) 0.3583(5) 0.051(3) Uani 1 1 d . . .
C29 C -0.3516(7) 0.3287(6) 0.3363(6) 0.047(3) Uani 1 1 d . . .
C30 C -0.2763(9) 0.3227(6) 0.3868(5) 0.072(3) Uani 1 1 d . . .
H30A H -0.2845 0.3325 0.4368 0.087 Uiso 1 1 calc R . .
C31 C -0.1939(8) 0.3032(7) 0.3641(7) 0.076(4) Uani 1 1 d . . .
H31A H -0.1448 0.2999 0.3981 0.091 Uiso 1 1 calc R . .
C32 C -0.1813(8) 0.2884(6) 0.2930(6) 0.066(3) Uani 1 1 d . . .
H32A H -0.1228 0.2754 0.2780 0.079 Uiso 1 1 calc R . .
C33 C -0.2539(7) 0.2919(6) 0.2402(6) 0.060(3) Uani 1 1 d . . .
H33A H -0.2444 0.2800 0.1905 0.072 Uiso 1 1 calc R . .
C34 C -0.3403(7) 0.3131(6) 0.2617(5) 0.049(3) Uani 1 1 d . . .
C35 C -0.4072(8) 0.3129(6) 0.1345(6) 0.053(3) Uani 1 1 d . . .
C36 C -0.4976(7) 0.3345(5) 0.0985(5) 0.047(3) Uani 1 1 d . . .
C37 C -0.4890(8) 0.3476(6) 0.0299(5) 0.059(3) Uani 1 1 d . . .
H37A H -0.4329 0.3417 0.0044 0.070 Uiso 1 1 calc R . .
C38 C -0.5644(9) 0.3696(7) -0.0004(6) 0.072(4) Uani 1 1 d . . .
C39 C -0.6473(9) 0.3779(7) 0.0396(6) 0.069(3) Uani 1 1 d . . .
C40 C -0.6556(8) 0.3579(6) 0.1072(6) 0.058(3) Uani 1 1 d . . .
C41 C -0.4850(9) 0.3816(7) -0.1101(5) 0.085(4) Uani 1 1 d . . .
H41A H -0.4673 0.3338 -0.1083 0.102 Uiso 1 1 calc R . .
H41B H -0.4217 0.4308 -0.0900 0.102 Uiso 1 1 calc R . .
C42 C -0.5178(15) 0.3760(12) -0.1921(9) 0.165(8) Uani 1 1 d . . .
H42A H -0.5710 0.3202 -0.2129 0.198 Uiso 1 1 calc R . .
C43 C -0.4282(11) 0.3830(9) -0.2377(7) 0.161(7) Uani 1 1 d . . .
H43A H -0.4524 0.3807 -0.2872 0.241 Uiso 1 1 calc R . .
H43B H -0.4042 0.3381 -0.2388 0.241 Uiso 1 1 calc R . .
H43C H -0.3704 0.4347 -0.2166 0.241 Uiso 1 1 calc R . .
C44 C -0.5715(12) 0.4301(9) -0.1916(6) 0.154(7) Uani 1 1 d . . .
H44A H -0.6271 0.4194 -0.1605 0.231 Uiso 1 1 calc R . .
H44B H -0.6023 0.4220 -0.2411 0.231 Uiso 1 1 calc R . .
H44C H -0.5222 0.4862 -0.1730 0.231 Uiso 1 1 calc R . .
C45 C -0.7243(8) 0.4086(7) 0.0156(6) 0.073(4) Uani 1 1 d . . .
H45A H -0.7211 0.4213 -0.0298 0.087 Uiso 1 1 calc R . .
C46 C -0.7982(8) 0.4191(8) 0.0547(7) 0.097(5) Uani 1 1 d . . .
H46A H -0.8444 0.4407 0.0367 0.117 Uiso 1 1 calc R . .
C48 C -0.7432(7) 0.3644(6) 0.1493(6) 0.051(3) Uani 1 1 d . . .
C49 C -0.8377(8) 0.3426(6) 0.2469(6) 0.056(3) Uani 1 1 d . . .
C50 C -0.9061(7) 0.3809(6) 0.2286(5) 0.061(3) Uani 1 1 d . . .
H50A H -0.9598 0.3858 0.2570 0.073 Uiso 1 1 calc R . .
C52 C -1.0388(8) 0.4521(7) 0.1713(6) 0.084(4) Uani 1 1 d . . .
H52A H -1.0169 0.4899 0.2205 0.101 Uiso 1 1 calc R . .
H52B H -1.0872 0.3987 0.1749 0.101 Uiso 1 1 calc R . .
C53 C 0.9033 0.4895 0.1155 0.38(2) Uani 1 1 d . . .
H53A H 0.8720 0.4538 0.0657 0.450 Uiso 1 1 calc R . .
C56 C -0.8666(8) 0.3067(7) 0.3134(6) 0.059(3) Uani 1 1 d . . .
C57 C -0.8239(7) 0.2036(6) 0.3655(5) 0.048(3) Uani 1 1 d . . .
C58 C -0.8875(7) 0.2079(6) 0.4218(5) 0.063(3) Uani 1 1 d . . .
H58A H -0.9204 0.2466 0.4288 0.076 Uiso 1 1 calc R . .
C59 C -0.9026(9) 0.1561(7) 0.4672(6) 0.075(4) Uani 1 1 d . . .
H59A H -0.9446 0.1608 0.5051 0.091 Uiso 1 1 calc R . .
C60 C -0.8561(8) 0.0968(7) 0.4572(5) 0.070(3) Uani 1 1 d . . .
H60A H -0.8675 0.0613 0.4877 0.084 Uiso 1 1 calc R . .
C61 C -0.7907(7) 0.0910(7) 0.3996(5) 0.067(3) Uani 1 1 d . . .
H61A H -0.7591 0.0515 0.3919 0.080 Uiso 1 1 calc R . .
C62 C -0.7747(7) 0.1451(6) 0.3552(5) 0.045(3) Uani 1 1 d . . .
C63 C -0.6044(8) 0.1415(6) 0.3143(6) 0.052(3) Uani 1 1 d . . .
C64 C -0.5463(7) 0.1223(5) 0.2492(5) 0.044(3) Uani 1 1 d . . .
C65 C -0.4564(7) 0.1042(6) 0.2649(5) 0.050(3) Uani 1 1 d . . .
H65A H -0.4335 0.1048 0.3124 0.060 Uiso 1 1 calc R . .
C66 C -0.4055(8) 0.0861(6) 0.2073(6) 0.058(3) Uani 1 1 d . . .
C67 C -0.4338(7) 0.0932(6) 0.1370(5) 0.045(3) Uani 1 1 d . . .
C68 C -0.5279(7) 0.1114(5) 0.1267(6) 0.047(3) Uani 1 1 d . . .
C69 C -0.2798(8) 0.0603(7) 0.2824(5) 0.077(4) Uani 1 1 d . . .
H69A H -0.3370 0.0257 0.3036 0.092 Uiso 1 1 calc R . .
H69B H -0.2502 0.1153 0.3162 0.092 Uiso 1 1 calc R . .
C70 C -0.1930(8) 0.0230(7) 0.2678(5) 0.065(3) Uani 1 1 d . . .
H70A H -0.2251 -0.0331 0.2345 0.078 Uiso 1 1 calc R . .
C71 C -0.1046(8) 0.0734(7) 0.2345(7) 0.123(5) Uani 1 1 d . . .
H71A H -0.0532 0.0472 0.2254 0.184 Uiso 1 1 calc R . .
H71B H -0.0709 0.1276 0.2678 0.184 Uiso 1 1 calc R . .
H71C H -0.1324 0.0780 0.1886 0.184 Uiso 1 1 calc R . .
C72 C -0.1562(8) 0.0177(7) 0.3441(6) 0.103(4) Uani 1 1 d . . .
H72A H -0.1019 -0.0059 0.3398 0.155 Uiso 1 1 calc R . .
H72B H -0.2158 -0.0165 0.3628 0.155 Uiso 1 1 calc R . .
H72C H -0.1278 0.0723 0.3775 0.155 Uiso 1 1 calc R . .
C73 C -0.3727(7) 0.0855(6) 0.0783(5) 0.055(3) Uani 1 1 d . . .
H73A H -0.3129 0.0723 0.0857 0.066 Uiso 1 1 calc R . .
C74 C -0.3963(7) 0.0963(5) 0.0110(5) 0.051(3) Uani 1 1 d . . .
H74A H -0.3524 0.0919 -0.0258 0.061 Uiso 1 1 calc R . .
C75 C -0.4894(7) 0.1144(6) -0.0022(5) 0.046(3) Uani 1 1 d . . .
C76 C -0.5604(8) 0.1180(6) 0.0530(5) 0.050(3) Uani 1 1 d . . .
C77 C -0.5225(8) 0.1265(6) -0.0716(6) 0.060(3) Uani 1 1 d . . .
C78 C -0.6148(7) 0.1390(6) -0.0831(5) 0.060(3) Uani 1 1 d . . .
H78A H -0.6363 0.1470 -0.1274 0.072 Uiso 1 1 calc R . .
C79 C -0.6747(7) 0.1390(6) -0.0249(5) 0.050(3) Uani 1 1 d . . .
C80 C -0.4628(7) 0.1461(7) -0.1862(5) 0.074(4) Uani 1 1 d . . .
H80A H -0.4917 0.1897 -0.1790 0.089 Uiso 1 1 calc R . .
H80B H -0.5121 0.0976 -0.2224 0.089 Uiso 1 1 calc R . .
C81 C -0.3547(9) 0.1742(8) -0.2129(7) 0.081(4) Uani 1 1 d . . .
H81A H -0.3655 0.1860 -0.2603 0.097 Uiso 1 1 calc R . .
C82 C -0.2726(9) 0.2517(7) -0.1629(6) 0.133(6) Uani 1 1 d . . .
H82A H -0.2057 0.2631 -0.1826 0.199 Uiso 1 1 calc R . .
H82B H -0.2639 0.2441 -0.1144 0.199 Uiso 1 1 calc R . .
H82C H -0.2958 0.2973 -0.1597 0.199 Uiso 1 1 calc R . .
C83 C -0.3176(9) 0.1053(8) -0.2278(6) 0.126(5) Uani 1 1 d . . .
H83A H -0.3706 0.0579 -0.2616 0.189 Uiso 1 1 calc R . .
H83B H -0.3056 0.0921 -0.1823 0.189 Uiso 1 1 calc R . .
H83C H -0.2522 0.1204 -0.2492 0.189 Uiso 1 1 calc R . .
C84 C -0.7772(8) 0.1572(7) -0.0370(6) 0.061(3) Uani 1 1 d . . .
C85 C -0.9278(8) 0.1826(6) 0.0223(6) 0.058(3) Uani 1 1 d . . .
C86 C -0.9789(8) 0.1723(6) 0.0845(5) 0.065(3) Uani 1 1 d . . .
H86A H -0.9532 0.1525 0.1198 0.078 Uiso 1 1 calc R . .
C87 C -1.0684(9) 0.1921(7) 0.0921(6) 0.078(4) Uani 1 1 d . . .
H87A H -1.1038 0.1859 0.1333 0.094 Uiso 1 1 calc R . .
C88 C -1.1048(9) 0.2199(8) 0.0416(7) 0.096(5) Uani 1 1 d . . .
H88A H -1.1667 0.2315 0.0478 0.115 Uiso 1 1 calc R . .
C89 C -1.0574(9) 0.2319(7) -0.0173(7) 0.090(4) Uani 1 1 d . . .
H89A H -1.0841 0.2533 -0.0508 0.108 Uiso 1 1 calc R . .
C90 C -0.9635(8) 0.2114(7) -0.0290(6) 0.080(4) Uani 1 1 d . . .
H90A H -0.9291 0.2180 -0.0705 0.096 Uiso 1 1 calc R . .
N6 N -0.5800(6) 0.3352(5) 0.1385(4) 0.051(2) Uani 1 1 d . . .
C51 C -0.8918(8) 0.4097(7) 0.1696(7) 0.073(4) Uani 1 1 d . . .
C47 C -0.8127(8) 0.3991(6) 0.1250(6) 0.067(4) Uani 1 1 d . . .
O13 O -0.8069(5) 0.0958(5) 0.1471(4) 0.073(2) Uani 1 1 d . . .
C91 C -0.8613(9) 0.0136(7) 0.1120(6) 0.104(4) Uani 1 1 d . . .
H91A H -0.8197 -0.0180 0.1209 0.156 Uiso 1 1 calc R . .
H91B H -0.8739 0.0068 0.0598 0.156 Uiso 1 1 calc R . .
H91C H -0.9283 -0.0053 0.1308 0.156 Uiso 1 1 calc R . .
C55 C 0.9825 0.5795 0.1225 0.245(10) Uani 1 1 d . . .
H55A H 0.9433 0.6157 0.1253 0.368 Uiso 1 1 calc R . .
H55B H 1.0203 0.5801 0.0800 0.368 Uiso 1 1 calc R . .
H55C H 1.0325 0.5980 0.1665 0.368 Uiso 1 1 calc R . .
C54 C 0.8258 0.5064 0.1709 0.263(11) Uani 1 1 d . . .
H54A H 0.7593 0.4983 0.1441 0.394 Uiso 1 1 calc R . .
H54B H 0.8567 0.5624 0.2012 0.394 Uiso 1 1 calc R . .
H54C H 0.8135 0.4690 0.2017 0.394 Uiso 1 1 calc R . .

loop_
_atom_site_aniso_label
_atom_site_aniso_U_11
_atom_site_aniso_U_22
_atom_site_aniso_U_33
_atom_site_aniso_U_23
_atom_site_aniso_U_13
_atom_site_aniso_U_12
N1 0.058(6) 0.093(8) 0.075(7) 0.053(6) 0.023(5) 0.043(6)
N2 0.064(6) 0.049(6) 0.048(6) 0.020(5) 0.006(4) 0.030(5)
N3 0.050(5) 0.045(6) 0.043(5) 0.017(5) -0.002(4) 0.012(4)
N4 0.069(6) 0.034(5) 0.056(6) 0.021(5) 0.010(4) 0.027(5)
N5 0.049(5) 0.071(6) 0.045(5) 0.014(5) 0.021(4) 0.043(5)
N7 0.047(6) 0.052(6) 0.053(6) 0.016(5) -0.006(4) 0.021(5)
N8 0.060(6) 0.062(6) 0.061(6) 0.035(5) 0.021(4) 0.023(5)
N9 0.072(6) 0.063(6) 0.047(6) 0.027(5) 0.009(5) 0.040(5)
N10 0.061(6) 0.048(6) 0.037(5) 0.027(5) 0.021(4) 0.026(4)
N11 0.061(6) 0.059(6) 0.050(6) 0.014(5) -0.001(4) 0.034(5)
N12 0.038(5) 0.090(7) 0.046(6) 0.019(5) 0.000(4) 0.030(5)
O1 0.102(6) 0.125(7) 0.085(6) 0.073(6) 0.032(4) 0.074(5)
O2 0.093(6) 0.097(7) 0.100(6) 0.054(5) 0.066(5) 0.047(5)
O3 0.106(6) 0.077(6) 0.075(5) 0.035(5) 0.029(4) 0.079(5)
O4 0.063(5) 0.060(5) 0.071(5) 0.027(4) 0.022(4) 0.034(4)
O5 0.070(5) 0.111(7) 0.061(5) 0.027(5) 0.026(4) 0.048(5)
O6 0.128(7) 0.160(9) 0.069(6) 0.062(6) 0.028(5) 0.091(7)
O7 0.073(5) 0.105(7) 0.120(7) 0.076(6) 0.036(5) 0.062(5)
O8 0.070(6) 0.155(8) 0.110(7) 0.075(6) 0.049(5) 0.074(6)
O9 0.073(5) 0.101(6) 0.025(4) 0.023(4) 0.013(3) 0.057(4)
O10 0.065(5) 0.088(6) 0.049(5) 0.011(4) 0.009(4) 0.054(4)
O11 0.078(5) 0.108(6) 0.046(5) 0.028(5) 0.016(4) 0.056(5)
O12 0.104(6) 0.196(9) 0.062(6) 0.054(6) 0.017(5) 0.103(6)
C1 0.069(9) 0.079(10) 0.080(9) 0.022(7) 0.008(7) 0.043(8)
C2 0.136(13) 0.152(15) 0.088(10) 0.050(10) 0.010(8) 0.112(12)
C3 0.083(10) 0.159(16) 0.087(12) -0.009(10) 0.011(8) 0.086(11)
C4 0.132(13) 0.115(12) 0.110(13) 0.039(10) -0.016(9) 0.087(11)
C5 0.101(10) 0.101(11) 0.072(9) 0.023(8) 0.012(7) 0.061(9)
C6 0.049(8) 0.080(10) 0.110(11) 0.045(8) -0.025(7) 0.028(7)
C7 0.069(8) 0.047(8) 0.070(9) 0.018(7) 0.004(7) 0.027(7)
C8 0.052(7) 0.079(9) 0.034(7) 0.019(6) 0.002(5) 0.013(6)
C9 0.080(8) 0.064(9) 0.055(8) 0.037(7) 0.019(6) 0.027(7)
C10 0.068(8) 0.066(9) 0.073(9) 0.037(7) 0.018(6) 0.029(7)
C11 0.049(7) 0.067(9) 0.055(8) 0.021(7) 0.020(6) 0.024(6)
C12 0.064(7) 0.052(8) 0.044(7) 0.025(6) 0.007(5) 0.026(6)
C13 0.105(11) 0.101(11) 0.087(10) 0.042(9) 0.052(8) 0.040(9)
C14 0.109(12) 0.068(10) 0.101(11) 0.036(9) 0.025(9) 0.023(8)
C15 0.124(11) 0.076(9) 0.111(10) 0.055(9) 0.050(8) 0.024(8)
C16 0.072(10) 0.168(14) 0.165(13) 0.109(11) -0.003(8) 0.040(9)
C17 0.069(8) 0.090(10) 0.054(8) 0.013(7) 0.020(6) 0.033(7)
C18 0.064(8) 0.092(10) 0.077(9) 0.044(8) 0.038(6) 0.050(7)
C19 0.054(8) 0.064(9) 0.079(9) 0.012(7) -0.003(6) 0.030(7)
C20 0.041(7) 0.057(8) 0.034(6) 0.008(6) 0.014(5) 0.003(6)
C21 0.082(8) 0.036(7) 0.043(7) 0.013(6) 0.019(6) 0.023(6)
C22 0.067(7) 0.036(7) 0.035(6) 0.011(5) 0.006(5) 0.031(6)
C23 0.046(7) 0.041(7) 0.042(7) -0.009(6) 0.002(5) 0.013(5)
C24 0.096(10) 0.122(11) 0.066(8) 0.044(8) 0.020(7) 0.060(9)
C25 0.133(13) 0.122(13) 0.092(10) 0.040(9) 0.013(10) 0.095(11)
C26 0.094(12) 0.35(3) 0.163(15) 0.108(16) 0.011(11) 0.124(15)
C27 0.245(18) 0.198(16) 0.120(12) 0.087(12) 0.056(11) 0.175(14)
C28 0.046(7) 0.053(8) 0.041(7) 0.006(6) -0.003(5) 0.007(6)
C29 0.040(6) 0.044(7) 0.062(8) 0.014(6) 0.031(6) 0.021(5)
C30 0.098(10) 0.096(10) 0.037(7) 0.030(7) -0.003(6) 0.048(8)
C31 0.055(8) 0.105(11) 0.105(11) 0.049(9) 0.024(7) 0.059(7)
C32 0.057(8) 0.094(10) 0.068(8) 0.037(8) 0.017(6) 0.043(7)
C33 0.043(7) 0.064(8) 0.076(8) 0.025(7) 0.028(6) 0.018(6)
C34 0.047(7) 0.052(7) 0.049(7) 0.013(6) 0.009(5) 0.021(6)
C35 0.078(9) 0.027(7) 0.048(8) 0.005(6) 0.008(6) 0.016(6)
C36 0.046(7) 0.041(7) 0.043(7) -0.004(6) -0.002(5) 0.011(5)
C37 0.071(8) 0.063(8) 0.039(7) 0.011(6) 0.020(6) 0.021(6)
C38 0.073(9) 0.100(10) 0.061(9) 0.045(8) 0.004(7) 0.037(8)
C39 0.081(9) 0.092(10) 0.047(8) 0.038(7) 0.003(6) 0.037(8)
C40 0.057(8) 0.046(7) 0.071(9) 0.016(6) -0.015(6) 0.022(6)
C41 0.123(11) 0.110(11) 0.052(8) 0.038(8) 0.040(8) 0.065(9)
C42 0.24(2) 0.25(2) 0.106(14) 0.116(15) 0.041(13) 0.166(18)
C43 0.195(16) 0.219(18) 0.103(12) 0.112(13) 0.085(11) 0.067(13)
C44 0.212(19) 0.174(17) 0.059(10) 0.039(11) 0.001(10) 0.045(14)
C45 0.072(9) 0.102(10) 0.062(8) 0.055(8) 0.003(7) 0.034(8)
C46 0.056(8) 0.146(13) 0.141(13) 0.109(11) 0.032(8) 0.050(8)
C48 0.049(7) 0.044(7) 0.059(8) 0.015(6) 0.006(6) 0.016(6)
C49 0.054(7) 0.054(8) 0.068(8) 0.008(6) -0.002(6) 0.035(6)
C50 0.065(8) 0.094(9) 0.049(7) 0.030(7) 0.018(5) 0.051(7)
C52 0.089(9) 0.079(9) 0.110(10) 0.019(8) 0.041(7) 0.062(8)
C53 0.167(15) 0.43(3) 0.92(5) 0.61(4) 0.38(2) 0.268(19)
C56 0.044(7) 0.066(9) 0.077(9) 0.039(7) -0.008(6) 0.021(7)
C57 0.046(7) 0.053(8) 0.050(7) 0.013(6) 0.009(5) 0.023(6)
C58 0.063(7) 0.082(9) 0.052(8) 0.016(7) 0.026(6) 0.035(7)
C59 0.093(10) 0.077(10) 0.051(8) 0.005(7) 0.014(7) 0.032(8)
C60 0.071(8) 0.098(11) 0.044(7) 0.032(7) 0.021(6) 0.024(7)
C61 0.068(8) 0.084(9) 0.062(8) 0.034(7) 0.013(6) 0.034(7)
C62 0.033(6) 0.070(8) 0.036(6) 0.021(6) 0.001(5) 0.019(6)
C63 0.070(8) 0.038(7) 0.073(9) 0.040(7) 0.014(7) 0.032(6)
C64 0.051(7) 0.034(7) 0.046(7) 0.014(5) 0.023(5) 0.011(5)
C65 0.059(7) 0.056(8) 0.047(7) 0.011(6) -0.006(5) 0.038(6)
C66 0.064(8) 0.073(9) 0.054(8) 0.006(7) -0.003(6) 0.053(7)
C67 0.056(7) 0.043(7) 0.036(6) 0.005(5) 0.009(5) 0.023(6)
C68 0.034(6) 0.037(7) 0.065(8) 0.008(6) -0.010(5) 0.012(5)
C69 0.086(9) 0.098(10) 0.061(8) 0.040(7) 0.000(6) 0.039(8)
C70 0.057(8) 0.076(9) 0.062(8) 0.013(7) -0.022(6) 0.030(7)
C71 0.067(9) 0.165(14) 0.172(14) 0.087(12) 0.049(9) 0.055(9)
C72 0.089(9) 0.140(12) 0.126(11) 0.053(9) 0.008(8) 0.085(8)
C73 0.042(7) 0.069(8) 0.069(8) 0.032(7) 0.004(6) 0.031(6)
C74 0.038(6) 0.042(7) 0.070(8) 0.009(6) 0.009(5) 0.014(5)
C75 0.030(6) 0.058(8) 0.039(7) 0.004(6) 0.004(5) 0.010(5)
C76 0.056(7) 0.039(7) 0.054(7) 0.011(6) -0.004(6) 0.019(6)
C77 0.072(9) 0.064(8) 0.054(8) 0.017(7) 0.016(7) 0.036(7)
C78 0.060(8) 0.081(9) 0.050(7) 0.027(7) 0.004(6) 0.033(7)
C79 0.051(7) 0.055(8) 0.040(7) 0.008(6) -0.004(5) 0.019(6)
C80 0.077(9) 0.121(11) 0.045(7) 0.044(7) 0.004(6) 0.046(8)
C81 0.079(10) 0.090(11) 0.098(10) 0.051(9) 0.039(8) 0.041(8)
C82 0.102(12) 0.105(12) 0.145(13) 0.023(10) -0.031(9) -0.006(9)
C83 0.121(12) 0.184(16) 0.100(11) 0.053(11) 0.068(9) 0.074(11)
C84 0.053(8) 0.079(9) 0.060(8) 0.020(7) 0.004(6) 0.033(7)
C85 0.055(8) 0.069(9) 0.049(7) 0.015(6) -0.007(6) 0.022(6)
C86 0.065(8) 0.098(10) 0.054(8) 0.033(7) 0.014(6) 0.048(7)
C87 0.082(10) 0.115(11) 0.053(8) 0.035(8) 0.006(7) 0.048(8)
C88 0.049(8) 0.125(13) 0.105(12) 0.026(10) 0.033(8) 0.022(8)
C89 0.072(10) 0.071(9) 0.137(13) 0.048(9) -0.037(8) 0.029(8)
C90 0.075(9) 0.108(11) 0.069(9) 0.038(8) 0.006(7) 0.039(8)
N6 0.057(6) 0.049(6) 0.045(6) 0.015(5) 0.001(4) 0.019(5)
C51 0.054(8) 0.087(10) 0.104(11) 0.051(8) 0.027(7) 0.040(7)
C47 0.049(8) 0.061(8) 0.094(10) 0.042(8) -0.014(6) 0.013(6)
O13 0.087(6) 0.076(6) 0.062(5) 0.021(5) 0.003(4) 0.036(5)
C91 0.121(12) 0.114(12) 0.110(12) 0.059(10) 0.041(9) 0.062(10)
C55 0.25(2) 0.39(3) 0.23(2) 0.12(2) 0.069(16) 0.24(2)
C54 0.23(2) 0.21(2) 0.36(3) 0.21(2) -0.034(19) 0.009(16)

loop_
_atom_type_symbol
_atom_type_description
_atom_type_scat_dispersion_real
_atom_type_scat_dispersion_imag
_atom_type_scat_source
C C 0.0033 0.0016 'International Tables Vol C Tables 4.2.6.8 and 6.1.1.4'
H H 0.0000 0.0000 'International Tables Vol C Tables 4.2.6.8 and 6.1.1.4'
N N 0.0061 0.0033 'International Tables Vol C Tables 4.2.6.8 and 6.1.1.4'
O O 0.0106 0.0060 'International Tables Vol C Tables 4.2.6.8 and 6.1.1.4'

loop_
_geom_angle_atom_site_label_1
_geom_angle_atom_site_label_2
_geom_angle_atom_site_label_3
_geom_angle
_geom_angle_site_symmetry_1
_geom_angle_site_symmetry_3
_geom_angle_publ_flag
C7 N1 C6 128.7(10) . . ?
C8 N2 C12 115.8(9) . . ?
C23 N3 C20 113.9(8) . . ?
C28 N4 C29 126.8(8) . . ?
C35 N5 C34 128.7(8) . . ?
C49 N7 C48 114.8(8) . . ?
C56 N8 C57 125.7(8) . . ?
C63 N9 C62 122.5(8) . . ?
C64 N10 C68 115.4(8) . . ?
C79 N11 C76 115.0(8) . . ?
C84 N12 C85 128.4(8) . . ?
C10 O2 C13 119.7(9) . . ?
C21 O3 C24 117.4(8) . . ?
C38 O6 C41 121.5(9) . . ?
C51 O7 C52 117.5(8) . . ?
C66 O10 C69 117.5(8) . . ?
C77 O11 C80 119.0(8) . . ?
C2 C1 C6 121.3(12) . . ?
C1 C2 C3 120.9(14) . . ?
C2 C3 C4 121.6(13) . . ?
C3 C4 C5 119.3(12) . . ?
C4 C5 C6 115.4(11) . . ?
C1 C6 N1 120.1(10) . . ?
C1 C6 C5 121.4(11) . . ?
N1 C6 C5 118.5(12) . . ?
O1 C7 N1 128.7(10) . . ?
O1 C7 C8 117.8(11) . . ?
N1 C7 C8 113.5(10) . . ?
N2 C8 C9 124.4(10) . . ?
N2 C8 C7 115.6(10) . . ?
C9 C8 C7 119.8(10) . . ?
C10 C9 C8 119.8(10) . . ?
O2 C10 C9 126.9(10) . . ?
O2 C10 C11 115.4(10) . . ?
C9 C10 C11 117.6(11) . . ?
C10 C11 C12 119.3(10) . . ?
C10 C11 C17 122.9(10) . . ?
C12 C11 C17 117.8(9) . . ?
N2 C12 C11 122.9(9) . . ?
N2 C12 C20 119.0(9) . . ?
C11 C12 C20 118.1(9) . . ?
C14 C13 O2 114.0(10) . . ?
C13 C14 C15 110.5(10) . . ?
C13 C14 C16 113.3(11) . . ?
C15 C14 C16 111.3(10) . . ?
C18 C17 C11 122.0(10) . . ?
C17 C18 C19 122.9(10) . . ?
C21 C19 C20 119.6(10) . . ?
C21 C19 C18 123.7(10) . . ?
C20 C19 C18 116.7(10) . . ?
N3 C20 C19 122.4(9) . . ?
N3 C20 C12 115.0(10) . . ?
C19 C20 C12 122.4(10) . . ?
O3 C21 C22 126.5(9) . . ?
O3 C21 C19 114.4(9) . . ?
C22 C21 C19 119.1(10) . . ?
C21 C22 C23 116.3(9) . . ?
N3 C23 C22 128.6(9) . . ?
N3 C23 C28 113.0(9) . . ?
C22 C23 C28 118.3(9) . . ?
O3 C24 C25 105.9(8) . . ?
C26 C25 C24 116.3(12) . . ?
C26 C25 C27 114.0(11) . . ?
C24 C25 C27 104.0(10) . . ?
O4 C28 N4 125.6(10) . . ?
O4 C28 C23 120.4(10) . . ?
N4 C28 C23 114.0(9) . . ?
C34 C29 C30 119.6(8) . . ?
C34 C29 N4 120.3(8) . . ?
C30 C29 N4 119.8(9) . . ?
C31 C30 C29 121.1(10) . . ?
C32 C31 C30 120.3(10) . . ?
C31 C32 C33 121.5(10) . . ?
C34 C33 C32 120.2(9) . . ?
C33 C34 C29 117.4(9) . . ?
C33 C34 N5 120.7(9) . . ?
C29 C34 N5 121.9(8) . . ?
O5 C35 N5 126.6(10) . . ?
O5 C35 C36 121.1(10) . . ?
N5 C35 C36 112.1(9) . . ?
N6 C36 C37 126.0(9) . . ?
N6 C36 C35 116.0(9) . . ?
C37 C36 C35 118.0(9) . . ?
C38 C37 C36 118.4(10) . . ?
O6 C38 C37 124.5(11) . . ?
O6 C38 C39 116.4(10) . . ?
C37 C38 C39 119.1(10) . . ?
C38 C39 C40 119.5(10) . . ?
C38 C39 C45 123.1(10) . . ?
C40 C39 C45 117.4(10) . . ?
N6 C40 C39 121.9(10) . . ?
N6 C40 C48 117.6(9) . . ?
C39 C40 C48 120.4(9) . . ?
O6 C41 C42 112.1(11) . . ?
C44 C42 C43 117.5(16) . . ?
C44 C42 C41 107.5(14) . . ?
C43 C42 C41 113.1(13) . . ?
C46 C45 C39 122.4(10) . . ?
C45 C46 C47 123.5(10) . . ?
N7 C48 C47 122.4(10) . . ?
N7 C48 C40 118.1(9) . . ?
C47 C48 C40 119.4(10) . . ?
N7 C49 C50 126.0(10) . . ?
N7 C49 C56 120.9(9) . . ?
C50 C49 C56 113.1(9) . . ?
C51 C50 C49 117.9(10) . . ?
O7 C52 C53 104.5(7) . 1_355 ?
C54 C53 C55 100.95(3) . . ?
C54 C53 C52 93.4(3) . 1_755 ?
C55 C53 C52 105.9(4) . 1_755 ?
O8 C56 N8 126.1(11) . . ?
O8 C56 C49 124.0(10) . . ?
N8 C56 C49 109.2(9) . . ?
C58 C57 N8 121.6(10) . . ?
C58 C57 C62 119.0(10) . . ?
N8 C57 C62 119.4(9) . . ?
C59 C58 C57 121.1(11) . . ?
C60 C59 C58 120.8(11) . . ?
C59 C60 C61 119.1(11) . . ?
C62 C61 C60 119.1(10) . . ?
C61 C62 C57 120.7(9) . . ?
C61 C62 N9 117.9(9) . . ?
C57 C62 N9 121.4(9) . . ?
O9 C63 N9 122.4(10) . . ?
O9 C63 C64 120.4(9) . . ?
N9 C63 C64 117.2(9) . . ?
N10 C64 C65 127.2(9) . . ?
N10 C64 C63 117.5(9) . . ?
C65 C64 C63 115.3(9) . . ?
C66 C65 C64 115.6(9) . . ?
C65 C66 O10 124.1(9) . . ?
C65 C66 C67 122.1(9) . . ?
O10 C66 C67 113.7(9) . . ?
C66 C67 C73 123.0(9) . . ?
C66 C67 C68 117.4(9) . . ?
C73 C67 C68 119.5(9) . . ?
N10 C68 C67 121.9(9) . . ?
N10 C68 C76 119.6(8) . . ?
C67 C68 C76 118.5(9) . . ?
O10 C69 C70 105.6(8) . . ?
C71 C70 C72 112.6(9) . . ?
C71 C70 C69 112.4(9) . . ?
C72 C70 C69 104.0(8) . . ?
C74 C73 C67 123.7(9) . . ?
C73 C74 C75 119.0(9) . . ?
C74 C75 C76 121.1(9) . . ?
C74 C75 C77 123.7(9) . . ?
C76 C75 C77 115.2(9) . . ?
N11 C76 C75 123.4(8) . . ?
N11 C76 C68 118.6(9) . . ?
C75 C76 C68 117.9(9) . . ?
O11 C77 C78 127.1(10) . . ?
O11 C77 C75 111.2(9) . . ?
C78 C77 C75 121.7(10) . . ?
C77 C78 C79 115.8(9) . . ?
N11 C79 C78 128.9(9) . . ?
N11 C79 C84 115.4(9) . . ?
C78 C79 C84 115.5(9) . . ?
O11 C80 C81 107.6(8) . . ?
C83 C81 C80 108.4(10) . . ?
C83 C81 C82 112.0(11) . . ?
C80 C81 C82 115.1(11) . . ?
O12 C84 N12 125.6(10) . . ?
O12 C84 C79 116.6(10) . . ?
N12 C84 C79 117.8(9) . . ?
C90 C85 C86 121.8(10) . . ?
C90 C85 N12 123.0(10) . . ?
C86 C85 N12 115.3(9) . . ?
C87 C86 C85 118.0(9) . . ?
C88 C87 C86 120.7(11) . . ?
C89 C88 C87 122.9(12) . . ?
C88 C89 C90 119.1(10) . . ?
C85 C90 C89 117.5(10) . . ?
C36 N6 C40 114.8(8) . . ?
C50 C51 O7 128.9(10) . . ?
C50 C51 C47 120.7(10) . . ?
O7 C51 C47 110.1(10) . . ?
C51 C47 C48 118.0(10) . . ?
C51 C47 C46 125.5(10) . . ?
C48 C47 C46 116.5(11) . . ?

loop_
_geom_bond_atom_site_label_1
_geom_bond_atom_site_label_2
_geom_bond_distance
_geom_bond_site_symmetry_2
_geom_bond_publ_flag
N1 C7 1.309(11) . ?
N1 C6 1.405(12) . ?
N2 C8 1.317(10) . ?
N2 C12 1.369(10) . ?
N3 C23 1.353(10) . ?
N3 C20 1.364(10) . ?
N4 C28 1.358(11) . ?
N4 C29 1.461(10) . ?
N5 C35 1.390(10) . ?
N5 C34 1.408(9) . ?
N7 C49 1.350(10) . ?
N7 C48 1.380(10) . ?
N8 C56 1.411(11) . ?
N8 C57 1.395(10) . ?
N9 C63 1.375(10) . ?
N9 C62 1.430(10) . ?
N10 C64 1.356(10) . ?
N10 C68 1.352(10) . ?
N11 C79 1.331(10) . ?
N11 C76 1.362(10) . ?
N12 C84 1.317(11) . ?
N12 C85 1.427(11) . ?
O1 C7 1.250(10) . ?
O2 C10 1.336(11) . ?
O2 C13 1.440(11) . ?
O3 C21 1.326(10) . ?
O3 C24 1.467(10) . ?
O4 C28 1.217(10) . ?
O5 C35 1.179(10) . ?
O6 C38 1.338(10) . ?
O6 C41 1.382(10) . ?
O7 C51 1.364(10) . ?
O7 C52 1.388(9) . ?
O8 C56 1.125(11) . ?
O9 C63 1.234(9) . ?
O10 C66 1.364(9) . ?
O10 C69 1.443(9) . ?
O11 C77 1.343(10) . ?
O11 C80 1.421(9) . ?
O12 C84 1.248(10) . ?
C1 C2 1.291(13) . ?
C1 C6 1.374(13) . ?
C2 C3 1.328(15) . ?
C3 C4 1.407(14) . ?
C4 C5 1.391(14) . ?
C5 C6 1.416(13) . ?
C7 C8 1.528(13) . ?
C8 C9 1.407(11) . ?
C9 C10 1.383(12) . ?
C10 C11 1.370(12) . ?
C11 C12 1.428(11) . ?
C11 C17 1.496(12) . ?
C12 C20 1.469(11) . ?
C13 C14 1.427(13) . ?
C14 C15 1.496(12) . ?
C14 C16 1.529(12) . ?
C17 C18 1.330(11) . ?
C18 C19 1.447(12) . ?
C19 C21 1.422(12) . ?
C19 C20 1.432(12) . ?
C21 C22 1.364(11) . ?
C22 C23 1.415(11) . ?
C23 C28 1.567(12) . ?
C24 C25 1.519(13) . ?
C25 C26 1.444(15) . ?
C25 C27 1.517(13) . ?
C29 C34 1.384(10) . ?
C29 C30 1.414(11) . ?
C30 C31 1.329(12) . ?
C31 C32 1.324(11) . ?
C32 C33 1.396(11) . ?
C33 C34 1.388(11) . ?
C35 C36 1.576(12) . ?
C36 N6 1.363(10) . ?
C36 C37 1.364(11) . ?
C37 C38 1.362(12) . ?
C38 C39 1.396(13) . ?
C39 C40 1.396(12) . ?
C39 C45 1.436(12) . ?
C40 N6 1.381(10) . ?
C40 C48 1.464(12) . ?
C41 C42 1.556(14) . ?
C42 C44 1.394(16) . ?
C42 C43 1.491(17) . ?
C45 C46 1.296(12) . ?
C46 C47 1.450(12) . ?
C48 C47 1.407(12) . ?
C49 C50 1.401(11) . ?
C49 C56 1.536(12) . ?
C50 C51 1.322(11) . ?
C52 C53 1.670(10) 1_355 ?
C53 C54 1.5508(4) . ?
C53 C55 1.5623(6) . ?
C53 C52 1.670(10) 1_755 ?
C57 C58 1.387(11) . ?
C57 C62 1.403(11) . ?
C58 C59 1.372(12) . ?
C59 C60 1.388(13) . ?
C60 C61 1.425(12) . ?
C61 C62 1.389(11) . ?
C63 C64 1.509(12) . ?
C64 C65 1.397(11) . ?
C65 C66 1.335(11) . ?
C66 C67 1.407(11) . ?
C67 C73 1.407(11) . ?
C67 C68 1.432(11) . ?
C68 C76 1.480(11) . ?
C69 C70 1.538(12) . ?
C70 C71 1.481(12) . ?
C70 C72 1.535(11) . ?
C73 C74 1.366(10) . ?
C74 C75 1.428(11) . ?
C75 C76 1.438(11) . ?
C75 C77 1.451(11) . ?
C77 C78 1.356(11) . ?
C78 C79 1.379(11) . ?
C79 C84 1.548(12) . ?
C80 C81 1.512(12) . ?
C81 C83 1.456(14) . ?
C81 C82 1.506(13) . ?
C85 C90 1.343(11) . ?
C85 C86 1.393(11) . ?
C86 C87 1.372(12) . ?
C87 C88 1.324(13) . ?
C88 C89 1.318(13) . ?
C89 C90 1.443(13) . ?
C51 C47 1.412(13) . ?
O13 C91 1.373(11) . ?
